data_2226153
loop_
_publ_author_name
'Berends, Thorsten'
'Iovkova, Ljuba'
'Tiekink, Edward R. T.'
'Jurkschat, Klaus'

_publ_section_title
;
 Bis{decacarbonylbis[\m-2,2'-(phenylimino)diethanolato]ditin(II)ditungsten(0)(2
 <i>Sn{---</i>W})} hexacarbonyltungsten(0)
;
_journal_coeditor_code HB5458
_journal_issue 6
_journal_name_full 'Acta Crystallographica Section E'
_journal_page_first m715
_journal_page_last m716
_journal_paper_doi 10.1107/S1600536810019343
_journal_volume 66
_journal_year 2010
_chemical_formula_iupac '[Sn2 W2 (C10 H13 N O2)2 (C O)10]2 [W (C O)6]'
_chemical_formula_moiety '2(C30 H26 N2 O14 Sn2 W2), C6 O6 W'
_chemical_formula_sum 'C66 H52 N4 O34 Sn4 W5'
_chemical_formula_weight 2839.15
_chemical_melting_point 460
_chemical_name_common
;
Bis{decacarbonylbis[\m-2,2'-(phenylimino)diethanolato]ditin(II)ditungsten(0)(2
<i>Sn---W</i>)} hexacarbonyltungsten(0)
;
_chemical_name_systematic ?
_space_group_IT_number 2
_symmetry_cell_setting triclinic
_symmetry_space_group_name_Hall '-P 1'
_symmetry_space_group_name_H-M 'P -1'
_atom_sites_solution_hydrogens geom
_atom_sites_solution_primary direct
_atom_sites_solution_secondary difmap
_audit_creation_method SHELXL-97
_cell_angle_alpha 108.715(4)
_cell_angle_beta 92.758(4)
_cell_angle_gamma 115.350(4)
_cell_formula_units_Z 1
_cell_length_a 11.3547(5)
_cell_length_b 12.5454(5)
_cell_length_c 16.8187(7)
_cell_measurement_reflns_used 35730
_cell_measurement_temperature 173(2)
_cell_measurement_theta_max 25.5
_cell_measurement_theta_min 2.0
_cell_volume 2001.90(18)
_computing_cell_refinement 'CrysAlis RED (Oxford Diffraction, 2008)'
_computing_data_collection 'CrysAlis CCD (Oxford Diffraction, 2008)'
_computing_data_reduction 'CrysAlis RED (Oxford Diffraction, 2008)'
_computing_molecular_graphics 'ORTEP-3 (Farrugia, 1997) and DIAMOND (Brandenburg, 2006)'
_computing_publication_material 'publCIF (Westrip, 2010)'
_computing_structure_refinement 'SHELXL97 (Sheldrick, 2008)'
_computing_structure_solution 'SHELXS97 (Sheldrick, 2008)'
_diffrn_ambient_temperature 173(2)
_diffrn_detector_area_resol_mean 16.0560
_diffrn_measured_fraction_theta_full 0.982
_diffrn_measured_fraction_theta_max 0.982
_diffrn_measurement_device_type 'Oxford Diffraction Xcalibur2 CCD'
_diffrn_measurement_method
;
973 frames via \w-rotation (\D\w = 1\%) and two times 30 s
per frame (16 sets at different \k-angles)
;
_diffrn_radiation_monochromator graphite
_diffrn_radiation_source 'Enhance (Mo) X-ray Source'
_diffrn_radiation_type MoK\a
_diffrn_radiation_wavelength 0.71073
_diffrn_reflns_av_R_equivalents 0.038
_diffrn_reflns_av_sigmaI/netI 0.039
_diffrn_reflns_limit_h_max 14
_diffrn_reflns_limit_h_min -14
_diffrn_reflns_limit_k_max 15
_diffrn_reflns_limit_k_min -16
_diffrn_reflns_limit_l_max 21
_diffrn_reflns_limit_l_min -21
_diffrn_reflns_number 39646
_diffrn_reflns_theta_full 27.5
_diffrn_reflns_theta_max 27.5
_diffrn_reflns_theta_min 2.0
_diffrn_standards_decay_% 0
_diffrn_standards_number 0
_exptl_absorpt_coefficient_mu 8.463
_exptl_absorpt_correction_T_max 1.000
_exptl_absorpt_correction_T_min 0.608
_exptl_absorpt_correction_type multi-scan
_exptl_absorpt_process_details
;
(CrysAlis RED; Oxford Diffraction, 2008)
;
_exptl_crystal_colour colourless
_exptl_crystal_density_diffrn 2.355
_exptl_crystal_density_method 'not measured'
_exptl_crystal_description prism
_exptl_crystal_F_000 1318
_exptl_crystal_size_max 0.20
_exptl_crystal_size_mid 0.08
_exptl_crystal_size_min 0.06
_refine_diff_density_max 0.87
_refine_diff_density_min -1.74
_refine_ls_extinction_method none
_refine_ls_goodness_of_fit_ref 0.95
_refine_ls_hydrogen_treatment constr
_refine_ls_matrix_type full
_refine_ls_number_parameters 518
_refine_ls_number_reflns 9035
_refine_ls_number_restraints 12
_refine_ls_restrained_S_all 0.95
_refine_ls_R_factor_all 0.031
_refine_ls_R_factor_gt 0.020
_refine_ls_shift/su_max 0.001
_refine_ls_shift/su_mean 0.000
_refine_ls_structure_factor_coef Fsqd
_refine_ls_weighting_details 'calc w=1/[\s^2^(Fo^2^)+(0.018P)^2^] where P=(Fo^2^+2Fc^2^)/3'
_refine_ls_weighting_scheme calc
_refine_ls_wR_factor_gt 0.038
_refine_ls_wR_factor_ref 0.039
_reflns_number_gt 7218
_reflns_number_total 9035
_reflns_threshold_expression I>2\s(I)
_cod_data_source_file hb5458.cif
_cod_data_source_block I
_cod_original_cell_volume 2001.90(19)
_cod_database_code 2226153
_cod_database_fobs_code 2226153

loop_
_symmetry_equiv_pos_as_xyz
'x, y, z'
'-x, -y, -z'

loop_
_atom_site_type_symbol
_atom_site_label
_atom_site_fract_x
_atom_site_fract_y
_atom_site_fract_z
_atom_site_U_iso_or_equiv
_atom_site_adp_type
_atom_site_calc_flag
_atom_site_refinement_flags
_atom_site_occupancy
_atom_site_disorder_assembly
_atom_site_disorder_group
W W1 -0.282538(14) 0.425012(14) 0.091913(8) 0.01414(4) Uani d . 1 . .
W W2 0.204122(15) 0.964916(14) 0.386429(9) 0.02111(4) Uani d . 1 . .
W W3 0.0000 0.0000 0.0000 0.02888(6) Uani d S 1 . .
Sn Sn1 -0.12400(2) 0.43967(2) 0.226266(13) 0.01384(5) Uani d . 1 A .
Sn Sn2 0.17113(2) 0.72211(2) 0.335720(13) 0.01364(5) Uani d . 1 A .
O O11 -0.0388(2) 0.6118(2) 0.33287(13) 0.0172(5) Uani d . 1 . .
O O17 -0.0577(3) 0.3220(2) 0.24211(15) 0.0270(6) Uani d . 1 . .
O O21 0.0794(2) 0.5636(2) 0.21882(13) 0.0159(5) Uani d . 1 . .
O O27 0.2066(2) 0.6510(2) 0.42020(14) 0.0225(6) Uani d . 1 . .
O O31 0.1889(3) 0.9430(3) 0.19202(17) 0.0344(7) Uani d . 1 . .
O O32 0.5203(3) 1.0749(3) 0.4149(2) 0.0577(10) Uani d . 1 . .
O O33 -0.1126(3) 0.8466(3) 0.3463(2) 0.0481(8) Uani d . 1 . .
O O34 0.1939(3) 0.9427(3) 0.56971(17) 0.0458(9) Uani d . 1 . .
O O41 -0.4503(3) 0.4212(3) -0.06435(16) 0.0363(7) Uani d . 1 . .
O O42 -0.4920(3) 0.1343(3) 0.04587(17) 0.0441(8) Uani d . 1 . .
O O43 -0.0948(3) 0.3502(3) -0.02380(16) 0.0328(7) Uani d . 1 . .
O O44 -0.4392(3) 0.5231(3) 0.22452(17) 0.0350(7) Uani d . 1 . .
O O45 -0.0934(3) 0.7209(3) 0.13766(19) 0.0456(8) Uani d . 1 . .
O O1W -0.2172(3) 0.0976(3) 0.0011(2) 0.0499(8) Uani d . 1 . .
O O2W 0.2380(4) 0.2807(3) 0.0516(2) 0.0713(12) Uani d . 1 . .
O O3W -0.0041(3) 0.0494(4) 0.1977(2) 0.0575(10) Uani d . 1 . .
N N14 -0.2180(3) 0.3899(3) 0.34934(17) 0.0173(6) Uani d . 1 . .
N N24 0.3492(3) 0.6808(3) 0.29092(16) 0.0150(6) Uani d . 1 . .
C C12 -0.0998(4) 0.6237(3) 0.4054(2) 0.0210(8) Uani d . 1 A .
H H12A -0.1826 0.6285 0.3915 0.025 Uiso calc R 1 . .
H H12B -0.0382 0.7023 0.4549 0.025 Uiso calc R 1 . .
C C13 -0.1313(3) 0.5090(4) 0.4276(2) 0.0208(8) Uani d . 1 A .
H H13A -0.1787 0.5120 0.4755 0.025 Uiso calc R 1 . .
H H13B -0.0476 0.5084 0.4462 0.025 Uiso calc R 1 . .
C C15 -0.1904(4) 0.2831(4) 0.3487(2) 0.0275(9) Uani d . 1 A .
H H15A -0.2646 0.2009 0.3089 0.033 Uiso calc R 1 . .
H H15B -0.1842 0.2809 0.4070 0.033 Uiso calc R 1 . .
C C16 -0.0601(4) 0.3013(4) 0.3201(2) 0.0304(9) Uani d . 1 A .
H H16A 0.0156 0.3752 0.3655 0.037 Uiso calc R 1 . .
H H16B -0.0490 0.2248 0.3124 0.037 Uiso calc R 1 . .
C C22 0.1591(3) 0.5150(3) 0.1702(2) 0.0187(8) Uani d . 1 A .
H H22A 0.1856 0.5545 0.1273 0.022 Uiso calc R 1 . .
H H22B 0.1058 0.4217 0.1391 0.022 Uiso calc R 1 . .
C C23 0.2809(3) 0.5439(3) 0.2290(2) 0.0195(8) Uani d . 1 A .
H H23A 0.3436 0.5269 0.1945 0.023 Uiso calc R 1 . .
H H23B 0.2555 0.4873 0.2617 0.023 Uiso calc R 1 . .
C C25 0.4201(4) 0.6963(4) 0.3742(2) 0.0229(8) Uani d . 1 A .
H H25A 0.4738 0.7881 0.4102 0.027 Uiso calc R 1 . .
H H25B 0.4814 0.6587 0.3632 0.027 Uiso calc R 1 . .
C C26 0.3187(4) 0.6303(4) 0.4220(2) 0.0242(9) Uani d . 1 A .
H H26A 0.2883 0.5375 0.3961 0.029 Uiso calc R 1 . .
H H26B 0.3639 0.6612 0.4827 0.029 Uiso calc R 1 . .
C C31 0.1962(4) 0.9539(4) 0.2626(2) 0.0242(8) Uani d . 1 A .
C C32 0.4076(4) 1.0356(4) 0.4052(2) 0.0343(10) Uani d . 1 A .
C C33 0.0011(4) 0.8895(4) 0.3611(2) 0.0291(9) Uani d . 1 A .
C C34 0.2003(4) 0.9537(4) 0.5052(2) 0.0305(10) Uani d . 1 A .
C C35 0.2013(8) 1.1351(9) 0.4227(5) 0.0224(13) Uani d PU 0.50 A 1
O O35 0.2001(6) 1.2300(6) 0.4454(4) 0.0326(11) Uani d PU 0.50 A 1
C C35' 0.2389(9) 1.1409(9) 0.4413(5) 0.0224(13) Uani d P 0.50 A 2
O O35' 0.2527(6) 1.2454(6) 0.4726(4) 0.0326(11) Uani d P 0.50 A 2
C C41 -0.3904(4) 0.4216(3) -0.0074(2) 0.0206(8) Uani d . 1 . .
C C42 -0.4151(4) 0.2378(4) 0.0629(2) 0.0246(9) Uani d . 1 . .
C C43 -0.1640(4) 0.3754(3) 0.0168(2) 0.0197(8) Uani d . 1 . .
C C44 -0.3857(4) 0.4845(4) 0.1755(2) 0.0212(8) Uani d . 1 . .
C C45 -0.1578(4) 0.6146(4) 0.1211(2) 0.0249(9) Uani d . 1 . .
C C50 0.4344(3) 0.7664(3) 0.25168(19) 0.0164(7) Uani d . 1 A .
C C51 0.5718(3) 0.8100(4) 0.2657(2) 0.0225(8) Uani d . 1 . .
H H51A 0.6129 0.7849 0.3016 0.027 Uiso calc R 1 A .
C C52 0.6483(4) 0.8903(4) 0.2268(2) 0.0304(10) Uani d . 1 A .
H H52A 0.7422 0.9209 0.2370 0.037 Uiso calc R 1 . .
C C53 0.5899(4) 0.9265(4) 0.1735(2) 0.0305(10) Uani d . 1 . .
H H53A 0.6432 0.9809 0.1467 0.037 Uiso calc R 1 A .
C C54 0.4533(4) 0.8831(4) 0.1593(2) 0.0255(9) Uani d . 1 A .
H H54A 0.4124 0.9080 0.1231 0.031 Uiso calc R 1 . .
C C55 0.3757(4) 0.8024(3) 0.1985(2) 0.0186(8) Uani d . 1 . .
H H55A 0.2819 0.7720 0.1884 0.022 Uiso calc R 1 A .
C C60 -0.3583(4) 0.3562(3) 0.3345(2) 0.0204(8) Uani d . 1 A .
C C61 -0.4104(4) 0.4260(4) 0.3887(2) 0.0210(8) Uani d . 1 . .
H H61A -0.3540 0.4971 0.4394 0.025 Uiso calc R 1 A .
C C62 -0.5461(4) 0.3915(4) 0.3686(3) 0.0318(10) Uani d . 1 A .
H H62A -0.5816 0.4382 0.4067 0.038 Uiso calc R 1 . .
C C63 -0.6283(4) 0.2915(4) 0.2949(3) 0.0378(11) Uani d . 1 . .
H H63A -0.7201 0.2693 0.2814 0.045 Uiso calc R 1 A .
C C64 -0.5764(4) 0.2235(4) 0.2402(3) 0.0361(11) Uani d . 1 A .
H H64A -0.6326 0.1548 0.1885 0.043 Uiso calc R 1 . .
C C65 -0.4425(4) 0.2545(4) 0.2601(2) 0.0253(9) Uani d . 1 . .
H H65A -0.4085 0.2056 0.2225 0.030 Uiso calc R 1 A .
C C1W -0.1393(4) 0.0640(4) -0.0008(3) 0.0347(10) Uani d . 1 . .
C C3W -0.0019(4) 0.0314(5) 0.1270(3) 0.0398(11) Uani d . 1 . .
C C2W 0.1544(5) 0.1819(5) 0.0329(3) 0.0454(12) Uani d . 1 . .

loop_
_atom_site_aniso_label
_atom_site_aniso_U_11
_atom_site_aniso_U_22
_atom_site_aniso_U_33
_atom_site_aniso_U_12
_atom_site_aniso_U_13
_atom_site_aniso_U_23
W1 0.01393(7) 0.01671(8) 0.01116(7) 0.00708(6) 0.00274(5) 0.00467(6)
W2 0.02669(9) 0.01450(8) 0.02054(8) 0.00916(7) 0.01048(6) 0.00461(6)
W3 0.03388(14) 0.02716(13) 0.03009(12) 0.01872(11) 0.00676(10) 0.01009(10)
Sn1 0.01483(12) 0.01582(12) 0.01151(11) 0.00799(10) 0.00312(9) 0.00475(9)
Sn2 0.01529(12) 0.01461(12) 0.01094(11) 0.00749(10) 0.00403(9) 0.00392(9)
O11 0.0165(13) 0.0191(13) 0.0132(11) 0.0072(11) 0.0085(9) 0.0037(10)
O17 0.0395(17) 0.0323(16) 0.0247(13) 0.0257(14) 0.0150(12) 0.0159(12)
O21 0.0124(12) 0.0189(13) 0.0130(11) 0.0078(11) 0.0049(9) 0.0009(10)
O27 0.0251(14) 0.0355(16) 0.0200(13) 0.0190(13) 0.0118(11) 0.0185(12)
O31 0.0388(18) 0.0384(18) 0.0331(16) 0.0190(15) 0.0119(13) 0.0203(14)
O32 0.0267(19) 0.050(2) 0.055(2) 0.0002(17) 0.0024(15) -0.0043(17)
O33 0.037(2) 0.055(2) 0.071(2) 0.0307(18) 0.0195(16) 0.0333(18)
O34 0.066(2) 0.045(2) 0.0193(15) 0.0225(18) 0.0110(14) 0.0081(14)
O41 0.0443(18) 0.054(2) 0.0186(14) 0.0351(17) 0.0006(12) 0.0076(13)
O42 0.0468(19) 0.0227(17) 0.0334(16) -0.0042(15) 0.0089(14) 0.0038(13)
O43 0.0352(17) 0.0425(18) 0.0271(14) 0.0231(15) 0.0172(13) 0.0123(13)
O44 0.0442(18) 0.0503(19) 0.0340(16) 0.0359(16) 0.0223(14) 0.0229(14)
O45 0.044(2) 0.0199(17) 0.058(2) 0.0040(15) 0.0155(16) 0.0120(15)
O1W 0.048(2) 0.059(2) 0.066(2) 0.0393(19) 0.0203(17) 0.0303(18)
O2W 0.064(3) 0.033(2) 0.090(3) 0.007(2) 0.015(2) 0.012(2)
O3W 0.079(3) 0.087(3) 0.0382(19) 0.063(2) 0.0235(18) 0.0261(19)
N14 0.0214(16) 0.0181(16) 0.0163(14) 0.0112(14) 0.0057(12) 0.0085(12)
N24 0.0151(15) 0.0188(16) 0.0112(13) 0.0085(13) 0.0019(11) 0.0050(12)
C12 0.0188(19) 0.023(2) 0.0134(17) 0.0068(17) 0.0074(14) 0.0014(15)
C13 0.0186(19) 0.035(2) 0.0126(17) 0.0128(18) 0.0056(14) 0.0134(16)
C15 0.043(3) 0.027(2) 0.027(2) 0.023(2) 0.0124(18) 0.0172(17)
C16 0.043(3) 0.037(2) 0.029(2) 0.030(2) 0.0087(18) 0.0186(19)
C22 0.0184(19) 0.0187(19) 0.0151(17) 0.0086(16) 0.0062(14) 0.0016(15)
C23 0.0187(19) 0.0175(19) 0.0213(18) 0.0088(16) 0.0055(15) 0.0053(15)
C25 0.023(2) 0.032(2) 0.0154(17) 0.0136(18) -0.0002(15) 0.0104(16)
C26 0.029(2) 0.030(2) 0.0206(19) 0.0160(19) 0.0043(16) 0.0146(17)
C31 0.026(2) 0.020(2) 0.033(2) 0.0135(18) 0.0109(17) 0.0136(17)
C32 0.036(3) 0.025(2) 0.024(2) 0.005(2) 0.0062(18) -0.0006(18)
C33 0.035(3) 0.030(2) 0.038(2) 0.025(2) 0.0163(19) 0.0186(19)
C34 0.030(2) 0.019(2) 0.027(2) 0.0052(18) 0.0046(17) -0.0022(17)
C35 0.0225(16) 0.0222(15) 0.0222(15) 0.0103(10) 0.0059(11) 0.0082(9)
O35 0.0336(14) 0.0310(12) 0.0332(13) 0.0160(9) 0.0099(10) 0.0107(9)
C35' 0.0225(16) 0.0222(15) 0.0222(15) 0.0103(10) 0.0059(11) 0.0082(9)
O35' 0.0336(14) 0.0310(12) 0.0332(13) 0.0160(9) 0.0099(10) 0.0107(9)
C41 0.023(2) 0.024(2) 0.0140(17) 0.0125(17) 0.0034(15) 0.0035(15)
C42 0.028(2) 0.025(2) 0.0149(18) 0.0094(19) 0.0060(16) 0.0043(16)
C43 0.024(2) 0.0195(19) 0.0161(17) 0.0101(17) 0.0034(15) 0.0079(15)
C44 0.022(2) 0.024(2) 0.0182(18) 0.0097(18) 0.0008(15) 0.0120(16)
C45 0.023(2) 0.027(2) 0.024(2) 0.0123(19) 0.0089(16) 0.0076(17)
C50 0.022(2) 0.0152(18) 0.0094(16) 0.0088(16) 0.0034(14) 0.0020(14)
C51 0.017(2) 0.027(2) 0.0186(18) 0.0073(18) 0.0017(15) 0.0061(16)
C52 0.020(2) 0.034(2) 0.025(2) 0.0045(19) 0.0072(16) 0.0069(18)
C53 0.036(2) 0.024(2) 0.023(2) 0.0069(19) 0.0123(18) 0.0087(17)
C54 0.033(2) 0.024(2) 0.0194(19) 0.0145(19) 0.0069(16) 0.0070(16)
C55 0.0203(19) 0.0184(19) 0.0160(17) 0.0104(16) 0.0049(14) 0.0034(15)
C60 0.024(2) 0.021(2) 0.0197(18) 0.0079(17) 0.0088(15) 0.0161(16)
C61 0.023(2) 0.025(2) 0.0204(18) 0.0108(17) 0.0091(15) 0.0146(16)
C62 0.031(2) 0.045(3) 0.039(2) 0.023(2) 0.0206(19) 0.029(2)
C63 0.017(2) 0.053(3) 0.046(3) 0.008(2) 0.0102(19) 0.033(2)
C64 0.025(2) 0.035(3) 0.034(2) -0.003(2) 0.0021(18) 0.019(2)
C65 0.030(2) 0.018(2) 0.024(2) 0.0051(18) 0.0097(17) 0.0119(16)
C1W 0.039(3) 0.036(3) 0.034(2) 0.021(2) 0.0078(19) 0.015(2)
C3W 0.040(3) 0.051(3) 0.039(3) 0.032(2) 0.011(2) 0.014(2)
C2W 0.049(3) 0.037(3) 0.050(3) 0.023(3) 0.015(2) 0.014(2)

loop_
_atom_type_symbol
_atom_type_description
_atom_type_scat_dispersion_real
_atom_type_scat_dispersion_imag
_atom_type_scat_source
C C 0.0033 0.0016 'International Tables Vol C Tables 4.2.6.8 and 6.1.1.4'
H H 0.0000 0.0000 'International Tables Vol C Tables 4.2.6.8 and 6.1.1.4'
N N 0.0061 0.0033 'International Tables Vol C Tables 4.2.6.8 and 6.1.1.4'
O O 0.0106 0.0060 'International Tables Vol C Tables 4.2.6.8 and 6.1.1.4'
Sn Sn -0.6537 1.4246 'International Tables Vol C Tables 4.2.6.8 and 6.1.1.4'
W W -0.8490 6.8722 'International Tables Vol C Tables 4.2.6.8 and 6.1.1.4'

loop_
_geom_angle_atom_site_label_1
_geom_angle_atom_site_label_2
_geom_angle_atom_site_label_3
_geom_angle_site_symmetry_1
_geom_angle_site_symmetry_3
_geom_angle
_geom_angle_publ_flag
C41 W1 C44 . . 92.39(14) ?
C41 W1 C43 . . 91.82(14) ?
C44 W1 C43 . . 174.81(14) ?
C41 W1 C42 . . 88.78(15) ?
C44 W1 C42 . . 91.70(14) ?
C43 W1 C42 . . 91.42(14) ?
C41 W1 C45 . . 89.43(15) ?
C44 W1 C45 . . 86.05(14) ?
C43 W1 C45 . . 90.96(14) ?
C42 W1 C45 . . 177.07(16) ?
C41 W1 Sn1 . . 176.98(10) ?
C44 W1 Sn1 . . 88.91(10) ?
C43 W1 Sn1 . . 86.74(10) ?
C42 W1 Sn1 . . 93.90(11) ?
C45 W1 Sn1 . . 87.94(11) ?
C35' W2 C31 . . 98.6(3) ?
C35' W2 C35 . . 13.6(3) ?
C31 W2 C35 . . 90.4(3) ?
C35' W2 C33 . . 95.2(3) ?
C31 W2 C33 . . 87.69(15) ?
C35 W2 C33 . . 84.0(3) ?
C35' W2 C34 . . 87.6(3) ?
C31 W2 C34 . . 173.43(15) ?
C35 W2 C34 . . 95.2(3) ?
C33 W2 C34 . . 89.53(15) ?
C35' W2 C32 . . 86.6(3) ?
C31 W2 C32 . . 89.70(15) ?
C35 W2 C32 . . 97.5(3) ?
C33 W2 C32 . . 177.00(15) ?
C34 W2 C32 . . 92.91(16) ?
C35' W2 Sn2 . . 170.6(2) ?
C31 W2 Sn2 . . 90.23(11) ?
C35 W2 Sn2 . . 172.2(2) ?
C33 W2 Sn2 . . 88.23(11) ?
C34 W2 Sn2 . . 83.74(11) ?
C32 W2 Sn2 . . 90.29(12) ?
C3W W3 C3W 2 . 180.0(3) ?
C3W W3 C1W 2 2 87.14(16) ?
C3W W3 C1W . 2 92.86(16) ?
C3W W3 C1W 2 . 92.86(16) ?
C3W W3 C1W . . 87.14(16) ?
C1W W3 C1W 2 . 180.0(3) ?
C3W W3 C2W 2 . 89.36(18) ?
C3W W3 C2W . . 90.64(18) ?
C1W W3 C2W 2 . 88.71(19) ?
C1W W3 C2W . . 91.29(19) ?
C3W W3 C2W 2 2 90.64(18) ?
C3W W3 C2W . 2 89.36(18) ?
C1W W3 C2W 2 2 91.29(19) ?
C1W W3 C2W . 2 88.71(19) ?
C2W W3 C2W . 2 180.0(3) ?
O17 Sn1 O11 . . 110.71(10) ?
O17 Sn1 O21 . . 88.04(10) ?
O11 Sn1 O21 . . 69.82(8) ?
O17 Sn1 N14 . . 76.52(9) ?
O11 Sn1 N14 . . 73.42(9) ?
O21 Sn1 N14 . . 131.57(8) ?
O17 Sn1 W1 . . 132.90(7) ?
O11 Sn1 W1 . . 116.19(7) ?
O21 Sn1 W1 . . 103.68(6) ?
N14 Sn1 W1 . . 120.53(7) ?
O27 Sn2 O21 . . 104.24(10) ?
O27 Sn2 O11 . . 85.86(9) ?
O21 Sn2 O11 . . 70.16(8) ?
O27 Sn2 N24 . . 78.41(9) ?
O21 Sn2 N24 . . 75.71(9) ?
O11 Sn2 N24 . . 137.35(9) ?
O27 Sn2 W2 . . 122.15(7) ?
O21 Sn2 W2 . . 132.75(7) ?
O11 Sn2 W2 . . 102.58(6) ?
N24 Sn2 W2 . . 119.42(7) ?
C12 O11 Sn1 . . 119.87(19) ?
C12 O11 Sn2 . . 125.65(19) ?
Sn1 O11 Sn2 . . 110.16(9) ?
C16 O17 Sn1 . . 119.0(2) ?
C22 O21 Sn2 . . 119.90(18) ?
C22 O21 Sn1 . . 122.88(19) ?
Sn2 O21 Sn1 . . 108.63(9) ?
C26 O27 Sn2 . . 118.74(19) ?
C60 N14 C15 . . 114.3(3) ?
C60 N14 C13 . . 114.8(3) ?
C15 N14 C13 . . 110.5(3) ?
C60 N14 Sn1 . . 109.40(19) ?
C15 N14 Sn1 . . 102.40(19) ?
C13 N14 Sn1 . . 104.16(18) ?
C50 N24 C25 . . 113.4(3) ?
C50 N24 C23 . . 111.8(2) ?
C25 N24 C23 . . 111.7(3) ?
C50 N24 Sn2 . . 114.0(2) ?
C25 N24 Sn2 . . 100.56(19) ?
C23 N24 Sn2 . . 104.57(19) ?
O11 C12 C13 . . 108.0(3) ?
O11 C12 H12A . . 110.1 ?
C13 C12 H12A . . 110.1 ?
O11 C12 H12B . . 110.1 ?
C13 C12 H12B . . 110.1 ?
H12A C12 H12B . . 108.4 ?
C12 C13 N14 . . 109.1(3) ?
C12 C13 H13A . . 109.9 ?
N14 C13 H13A . . 109.9 ?
C12 C13 H13B . . 109.9 ?
N14 C13 H13B . . 109.9 ?
H13A C13 H13B . . 108.3 ?
N14 C15 C16 . . 110.1(3) ?
N14 C15 H15A . . 109.6 ?
C16 C15 H15A . . 109.6 ?
N14 C15 H15B . . 109.6 ?
C16 C15 H15B . . 109.6 ?
H15A C15 H15B . . 108.2 ?
O17 C16 C15 . . 111.6(3) ?
O17 C16 H16A . . 109.3 ?
C15 C16 H16A . . 109.3 ?
O17 C16 H16B . . 109.3 ?
C15 C16 H16B . . 109.3 ?
H16A C16 H16B . . 108.0 ?
O21 C22 C23 . . 110.2(3) ?
O21 C22 H22A . . 109.6 ?
C23 C22 H22A . . 109.6 ?
O21 C22 H22B . . 109.6 ?
C23 C22 H22B . . 109.6 ?
H22A C22 H22B . . 108.1 ?
C22 C23 N24 . . 111.3(3) ?
C22 C23 H23A . . 109.4 ?
N24 C23 H23A . . 109.4 ?
C22 C23 H23B . . 109.4 ?
N24 C23 H23B . . 109.4 ?
H23A C23 H23B . . 108.0 ?
N24 C25 C26 . . 110.1(3) ?
N24 C25 H25A . . 109.6 ?
C26 C25 H25A . . 109.6 ?
N24 C25 H25B . . 109.6 ?
C26 C25 H25B . . 109.6 ?
H25A C25 H25B . . 108.2 ?
O27 C26 C25 . . 113.9(3) ?
O27 C26 H26A . . 108.8 ?
C25 C26 H26A . . 108.8 ?
O27 C26 H26B . . 108.8 ?
C25 C26 H26B . . 108.8 ?
H26A C26 H26B . . 107.7 ?
O31 C31 W2 . . 177.5(3) ?
O32 C32 W2 . . 179.3(4) ?
O33 C33 W2 . . 179.4(4) ?
O34 C34 W2 . . 177.3(3) ?
O35 C35 W2 . . 177.9(8) ?
O35' C35' W2 . . 176.3(8) ?
O41 C41 W1 . . 178.9(3) ?
O42 C42 W1 . . 177.8(4) ?
O43 C43 W1 . . 178.3(3) ?
O44 C44 W1 . . 177.1(3) ?
O45 C45 W1 . . 176.8(4) ?
C55 C50 C51 . . 119.6(3) ?
C55 C50 N24 . . 118.8(3) ?
C51 C50 N24 . . 121.6(3) ?
C52 C51 C50 . . 119.6(4) ?
C52 C51 H51A . . 120.2 ?
C50 C51 H51A . . 120.2 ?
C53 C52 C51 . . 120.9(4) ?
C53 C52 H52A . . 119.5 ?
C51 C52 H52A . . 119.5 ?
C52 C53 C54 . . 119.6(4) ?
C52 C53 H53A . . 120.2 ?
C54 C53 H53A . . 120.2 ?
C53 C54 C55 . . 119.7(4) ?
C53 C54 H54A . . 120.2 ?
C55 C54 H54A . . 120.2 ?
C50 C55 C54 . . 120.6(3) ?
C50 C55 H55A . . 119.7 ?
C54 C55 H55A . . 119.7 ?
C65 C60 C61 . . 118.7(3) ?
C65 C60 N14 . . 118.3(3) ?
C61 C60 N14 . . 122.8(3) ?
C60 C61 C62 . . 119.9(4) ?
C60 C61 H61A . . 120.0 ?
C62 C61 H61A . . 120.0 ?
C63 C62 C61 . . 121.0(4) ?
C63 C62 H62A . . 119.5 ?
C61 C62 H62A . . 119.5 ?
C62 C63 C64 . . 119.2(4) ?
C62 C63 H63A . . 120.4 ?
C64 C63 H63A . . 120.4 ?
C63 C64 C65 . . 120.7(4) ?
C63 C64 H64A . . 119.7 ?
C65 C64 H64A . . 119.7 ?
C60 C65 C64 . . 120.4(4) ?
C60 C65 H65A . . 119.8 ?
C64 C65 H65A . . 119.8 ?
O1W C1W W3 . . 177.5(4) ?
O3W C3W W3 . . 179.1(4) ?
O2W C2W W3 . . 179.2(4) ?

loop_
_geom_bond_atom_site_label_1
_geom_bond_atom_site_label_2
_geom_bond_site_symmetry_2
_geom_bond_distance
_geom_bond_publ_flag
W1 C41 . 2.000(4) ?
W1 C44 . 2.035(4) ?
W1 C43 . 2.042(4) ?
W1 C42 . 2.046(4) ?
W1 C45 . 2.050(4) ?
W2 C35' . 1.947(10) ?
W2 C31 . 2.037(4) ?
W2 C35 . 2.038(10) ?
W2 C33 . 2.042(4) ?
W2 C34 . 2.049(4) ?
W2 C32 . 2.054(5) ?
W3 C3W 2 2.047(4) ?
W3 C3W . 2.047(4) ?
W3 C1W 2 2.059(5) ?
W3 C1W . 2.059(5) ?
W3 C2W . 2.064(5) ?
W3 C2W 2 2.064(5) ?
Sn1 W1 . 2.7274(3) y
Sn1 O11 . 2.091(2) y
Sn1 O17 . 2.001(3) y
Sn1 O21 . 2.201(2) y
Sn1 N14 . 2.507(3) y
Sn2 W2 . 2.7334(3) y
Sn2 O11 . 2.173(2) y
Sn2 O21 . 2.104(2) y
Sn2 O27 . 2.011(2) y
Sn2 N24 . 2.391(3) y
O11 C12 . 1.430(3) ?
O17 C16 . 1.416(4) ?
O21 C22 . 1.443(4) ?
O27 C26 . 1.405(4) ?
O31 C31 . 1.146(4) ?
O32 C32 . 1.138(5) ?
O33 C33 . 1.142(5) ?
O34 C34 . 1.138(4) ?
O41 C41 . 1.146(4) ?
O42 C42 . 1.139(4) ?
O43 C43 . 1.145(4) ?
O44 C44 . 1.152(4) ?
O45 C45 . 1.139(4) ?
O1W C1W . 1.129(5) ?
O2W C2W . 1.117(5) ?
O3W C3W . 1.140(5) ?
N14 C60 . 1.448(4) ?
N14 C15 . 1.498(5) ?
N14 C13 . 1.513(4) ?
N24 C50 . 1.467(4) ?
N24 C25 . 1.493(4) ?
N24 C23 . 1.506(4) ?
C12 C13 . 1.500(5) ?
C12 H12A . 0.9900 ?
C12 H12B . 0.9900 ?
C13 H13A . 0.9900 ?
C13 H13B . 0.9900 ?
C15 C16 . 1.524(5) ?
C15 H15A . 0.9900 ?
C15 H15B . 0.9900 ?
C16 H16A . 0.9900 ?
C16 H16B . 0.9900 ?
C22 C23 . 1.494(5) ?
C22 H22A . 0.9900 ?
C22 H22B . 0.9900 ?
C23 H23A . 0.9900 ?
C23 H23B . 0.9900 ?
C25 C26 . 1.535(5) ?
C25 H25A . 0.9900 ?
C25 H25B . 0.9900 ?
C26 H26A . 0.9900 ?
C26 H26B . 0.9900 ?
C35 O35 . 1.134(11) ?
C35' O35' . 1.181(11) ?
C50 C55 . 1.381(5) ?
C50 C51 . 1.393(5) ?
C51 C52 . 1.387(5) ?
C51 H51A . 0.9500 ?
C52 C53 . 1.383(6) ?
C52 H52A . 0.9500 ?
C53 C54 . 1.384(5) ?
C53 H53A . 0.9500 ?
C54 C55 . 1.399(5) ?
C54 H54A . 0.9500 ?
C55 H55A . 0.9500 ?
C60 C65 . 1.387(5) ?
C60 C61 . 1.389(5) ?
C61 C62 . 1.401(5) ?
C61 H61A . 0.9500 ?
C62 C63 . 1.367(6) ?
C62 H62A . 0.9500 ?
C63 C64 . 1.378(6) ?
C63 H63A . 0.9500 ?
C64 C65 . 1.391(6) ?
C64 H64A . 0.9500 ?
C65 H65A . 0.9500 ?

loop_
_geom_hbond_atom_site_label_D
_geom_hbond_atom_site_label_H
_geom_hbond_atom_site_label_A
_geom_hbond_site_symmetry_A
_geom_hbond_distance_DH
_geom_hbond_distance_HA
_geom_hbond_distance_DA
_geom_hbond_angle_DHA
C23 H23a O44 1_655 0.99 2.52 3.301(5) 136
C64 H64a O31 1_445 0.95 2.58 3.174(6) 121

loop_
_geom_torsion_atom_site_label_1
_geom_torsion_atom_site_label_2
_geom_torsion_atom_site_label_3
_geom_torsion_atom_site_label_4
_geom_torsion_site_symmetry_1
_geom_torsion_site_symmetry_2
_geom_torsion_site_symmetry_3
_geom_torsion_site_symmetry_4
_geom_torsion
_geom_torsion_publ_flag
C41 W1 Sn1 O17 . . . . -110.4(19) ?
C44 W1 Sn1 O17 . . . . 134.13(14) ?
C43 W1 Sn1 O17 . . . . -48.71(14) ?
C42 W1 Sn1 O17 . . . . 42.50(14) ?
C45 W1 Sn1 O17 . . . . -139.78(14) ?
C41 W1 Sn1 O11 . . . . 63.9(19) ?
C44 W1 Sn1 O11 . . . . -51.63(12) ?
C43 W1 Sn1 O11 . . . . 125.54(12) ?
C42 W1 Sn1 O11 . . . . -143.25(12) ?
C45 W1 Sn1 O11 . . . . 34.46(12) ?
C41 W1 Sn1 O21 . . . . -10.1(19) ?
C44 W1 Sn1 O21 . . . . -125.61(12) ?
C43 W1 Sn1 O21 . . . . 51.55(11) ?
C42 W1 Sn1 O21 . . . . 142.76(12) ?
C45 W1 Sn1 O21 . . . . -39.52(12) ?
C41 W1 Sn1 N14 . . . . 149.3(19) ?
C44 W1 Sn1 N14 . . . . 33.84(13) ?
C43 W1 Sn1 N14 . . . . -149.00(13) ?
C42 W1 Sn1 N14 . . . . -57.79(13) ?
C45 W1 Sn1 N14 . . . . 119.93(12) ?
C35' W2 Sn2 O27 . . . . 5.0(16) ?
C31 W2 Sn2 O27 . . . . 165.61(13) ?
C35 W2 Sn2 O27 . . . . -99.6(18) ?
C33 W2 Sn2 O27 . . . . -106.71(13) ?
C34 W2 Sn2 O27 . . . . -16.99(14) ?
C32 W2 Sn2 O27 . . . . 75.91(13) ?
C35' W2 Sn2 O21 . . . . 172.6(16) ?
C31 W2 Sn2 O21 . . . . -26.87(13) ?
C35 W2 Sn2 O21 . . . . 67.9(18) ?
C33 W2 Sn2 O21 . . . . 60.82(13) ?
C34 W2 Sn2 O21 . . . . 150.54(14) ?
C32 W2 Sn2 O21 . . . . -116.57(13) ?
C35' W2 Sn2 O11 . . . . 98.1(16) ?
C31 W2 Sn2 O11 . . . . -101.36(12) ?
C35 W2 Sn2 O11 . . . . -6.6(18) ?
C33 W2 Sn2 O11 . . . . -13.68(12) ?
C34 W2 Sn2 O11 . . . . 76.04(13) ?
C32 W2 Sn2 O11 . . . . 168.94(12) ?
C35' W2 Sn2 N24 . . . . -89.7(16) ?
C31 W2 Sn2 N24 . . . . 70.91(13) ?
C35 W2 Sn2 N24 . . . . 165.7(18) ?
C33 W2 Sn2 N24 . . . . 158.59(13) ?
C34 W2 Sn2 N24 . . . . -111.69(13) ?
C32 W2 Sn2 N24 . . . . -18.79(13) ?
O17 Sn1 O11 C12 . . . . -86.7(2) ?
O21 Sn1 O11 C12 . . . . -166.5(3) ?
N14 Sn1 O11 C12 . . . . -18.6(2) ?
W1 Sn1 O11 C12 . . . . 97.8(2) ?
O17 Sn1 O11 Sn2 . . . . 71.24(12) ?
O21 Sn1 O11 Sn2 . . . . -8.51(10) ?
N14 Sn1 O11 Sn2 . . . . 139.37(13) ?
W1 Sn1 O11 Sn2 . . . . -104.25(9) ?
O27 Sn2 O11 C12 . . . . 58.5(3) ?
O21 Sn2 O11 C12 . . . . 165.3(3) ?
N24 Sn2 O11 C12 . . . . 126.4(2) ?
W2 Sn2 O11 C12 . . . . -63.5(3) ?
O27 Sn2 O11 Sn1 . . . . -97.87(12) ?
O21 Sn2 O11 Sn1 . . . . 8.89(10) ?
N24 Sn2 O11 Sn1 . . . . -29.95(18) ?
W2 Sn2 O11 Sn1 . . . . 140.09(9) ?
O11 Sn1 O17 C16 . . . . 49.0(3) ?
O21 Sn1 O17 C16 . . . . 116.6(3) ?
N14 Sn1 O17 C16 . . . . -17.1(3) ?
W1 Sn1 O17 C16 . . . . -136.5(2) ?
O27 Sn2 O21 C22 . . . . -76.9(2) ?
O11 Sn2 O21 C22 . . . . -157.1(3) ?
N24 Sn2 O21 C22 . . . . -3.1(2) ?
W2 Sn2 O21 C22 . . . . 114.0(2) ?
O27 Sn2 O21 Sn1 . . . . 71.81(12) ?
O11 Sn2 O21 Sn1 . . . . -8.36(10) ?
N24 Sn2 O21 Sn1 . . . . 145.64(12) ?
W2 Sn2 O21 Sn1 . . . . -97.32(10) ?
O17 Sn1 O21 C22 . . . . 43.4(2) ?
O11 Sn1 O21 C22 . . . . 156.3(3) ?
N14 Sn1 O21 C22 . . . . 113.4(2) ?
W1 Sn1 O21 C22 . . . . -90.5(2) ?
O17 Sn1 O21 Sn2 . . . . -104.22(11) ?
O11 Sn1 O21 Sn2 . . . . 8.71(10) ?
N14 Sn1 O21 Sn2 . . . . -34.23(17) ?
W1 Sn1 O21 Sn2 . . . . 121.94(8) ?
O21 Sn2 O27 C26 . . . . 80.3(3) ?
O11 Sn2 O27 C26 . . . . 148.6(3) ?
N24 Sn2 O27 C26 . . . . 8.4(2) ?
W2 Sn2 O27 C26 . . . . -109.2(2) ?
O17 Sn1 N14 C60 . . . . -132.3(2) ?
O11 Sn1 N14 C60 . . . . 110.9(2) ?
O21 Sn1 N14 C60 . . . . 152.7(2) ?
W1 Sn1 N14 C60 . . . . -0.2(2) ?
O17 Sn1 N14 C15 . . . . -10.7(2) ?
O11 Sn1 N14 C15 . . . . -127.5(2) ?
O21 Sn1 N14 C15 . . . . -85.7(2) ?
W1 Sn1 N14 C15 . . . . 121.5(2) ?
O17 Sn1 N14 C13 . . . . 104.4(2) ?
O11 Sn1 N14 C13 . . . . -12.4(2) ?
O21 Sn1 N14 C13 . . . . 29.5(3) ?
W1 Sn1 N14 C13 . . . . -123.40(19) ?
O27 Sn2 N24 C50 . . . . -150.5(2) ?
O21 Sn2 N24 C50 . . . . 101.4(2) ?
O11 Sn2 N24 C50 . . . . 138.88(19) ?
W2 Sn2 N24 C50 . . . . -29.9(2) ?
O27 Sn2 N24 C25 . . . . -28.8(2) ?
O21 Sn2 N24 C25 . . . . -137.0(2) ?
O11 Sn2 N24 C25 . . . . -99.5(2) ?
W2 Sn2 N24 C25 . . . . 91.7(2) ?
O27 Sn2 N24 C23 . . . . 87.1(2) ?
O21 Sn2 N24 C23 . . . . -21.01(19) ?
O11 Sn2 N24 C23 . . . . 16.5(2) ?
W2 Sn2 N24 C23 . . . . -152.35(17) ?
Sn1 O11 C12 C13 . . . . 47.2(3) ?
Sn2 O11 C12 C13 . . . . -107.1(3) ?
O11 C12 C13 N14 . . . . -56.1(3) ?
C60 N14 C13 C12 . . . . -80.8(3) ?
C15 N14 C13 C12 . . . . 148.2(3) ?
Sn1 N14 C13 C12 . . . . 38.9(3) ?
C60 N14 C15 C16 . . . . 151.8(3) ?
C13 N14 C15 C16 . . . . -76.8(3) ?
Sn1 N14 C15 C16 . . . . 33.6(3) ?
Sn1 O17 C16 C15 . . . . 43.3(4) ?
N14 C15 C16 O17 . . . . -51.5(4) ?
Sn2 O21 C22 C23 . . . . 27.6(4) ?
Sn1 O21 C22 C23 . . . . -116.6(3) ?
O21 C22 C23 N24 . . . . -47.2(4) ?
C50 N24 C23 C22 . . . . -81.7(3) ?
C25 N24 C23 C22 . . . . 150.0(3) ?
Sn2 N24 C23 C22 . . . . 42.1(3) ?
C50 N24 C25 C26 . . . . 165.6(3) ?
C23 N24 C25 C26 . . . . -67.0(4) ?
Sn2 N24 C25 C26 . . . . 43.5(3) ?
Sn2 O27 C26 C25 . . . . 14.6(4) ?
N24 C25 C26 O27 . . . . -42.8(4) ?
C25 N24 C50 C55 . . . . -152.8(3) ?
C23 N24 C50 C55 . . . . 79.9(4) ?
Sn2 N24 C50 C55 . . . . -38.5(3) ?
C25 N24 C50 C51 . . . . 28.4(4) ?
C23 N24 C50 C51 . . . . -99.0(4) ?
Sn2 N24 C50 C51 . . . . 142.7(3) ?
C55 C50 C51 C52 . . . . 0.8(5) ?
N24 C50 C51 C52 . . . . 179.6(3) ?
C50 C51 C52 C53 . . . . -0.8(6) ?
C51 C52 C53 C54 . . . . 0.6(6) ?
C52 C53 C54 C55 . . . . -0.5(6) ?
C51 C50 C55 C54 . . . . -0.7(5) ?
N24 C50 C55 C54 . . . . -179.5(3) ?
C53 C54 C55 C50 . . . . 0.5(5) ?
C15 N14 C60 C65 . . . . -56.2(4) ?
C13 N14 C60 C65 . . . . 174.6(3) ?
Sn1 N14 C60 C65 . . . . 58.0(3) ?
C15 N14 C60 C61 . . . . 127.9(3) ?
C13 N14 C60 C61 . . . . -1.3(5) ?
Sn1 N14 C60 C61 . . . . -117.9(3) ?
C65 C60 C61 C62 . . . . 1.3(5) ?
N14 C60 C61 C62 . . . . 177.2(3) ?
C60 C61 C62 C63 . . . . -1.7(6) ?
C61 C62 C63 C64 . . . . 0.6(6) ?
C62 C63 C64 C65 . . . . 0.9(6) ?
C61 C60 C65 C64 . . . . 0.2(5) ?
N14 C60 C65 C64 . . . . -175.9(3) ?
C63 C64 C65 C60 . . . . -1.3(6) ?
